data_1527788
loop_
_publ_author_name
'Meerschaut, A.'
'Spiesser, M.'
'Rouxel, J.'
'Gorochov, O.'

_publ_section_title
;
 Structure cristalline et proprietes physiques electriques et magnetiques
 des phases M0.5 Nb Se2 (M= Ti, V, Cr)
;
_journal_name_full 'Journal of Solid State Chemistry'
_journal_page_first 31
_journal_page_last 40
_journal_volume 31
_journal_year 1980
_chemical_formula_sum 'Cr0.5 Nb Se2'
_space_group_IT_number 12
_symmetry_space_group_name_Hall '-C 2y'
_symmetry_space_group_name_H-M 'C 1 2/m 1'
_cell_angle_alpha 90
_cell_angle_beta 118.96
_cell_angle_gamma 90
_cell_formula_units_Z 4
_cell_length_a 14.03
_cell_length_b 3.481
_cell_length_c 6.28
_cell_volume 268.354
_citation_journal_id_ASTM JSSCBI
_cod_data_source_file Meerschaut_JSSCBI_1980_849.cif
_cod_data_source_block Cr0.5Nb1Se2
_cod_original_cell_volume 268.3543
_cod_original_formula_sum 'Cr0.5 Nb1 Se2'
_cod_database_code 1527788

loop_
_symmetry_equiv_pos_as_xyz
x,y,z
-x,y,-z
-x,-y,-z
x,-y,z
x+1/2,y+1/2,z
-x+1/2,y+1/2,-z
-x+1/2,-y+1/2,-z
x+1/2,-y+1/2,z

loop_
_atom_site_label
_atom_site_type_symbol
_atom_site_fract_x
_atom_site_fract_y
_atom_site_fract_z
_atom_site_occupancy
_atom_site_U_iso_or_equiv
Se2 Se 0.6353 0 0.296 1 0.0
Cr1 Cr 0 0 0 1 0.0
Se1 Se 0.899 0 0.244 1 0.0
Nb1 Nb 0.2575 0 0.195 1 0.0
